data_7154613
loop_
_publ_author_name
'Kumar, Virendra'
'Kumar, Ajit'
'Diwan, Uzra'
'Singh, Manish Kumar'
'Upadhyay, K. K.'

_publ_section_title
;
 A radical approach for fluorescent turn 'on' detection, differentiation
 and bioimaging of methanol.
;
_journal_issue 33
_journal_name_full 'Organic &amp; biomolecular chemistry'
_journal_page_first 8822
_journal_page_last 8826
_journal_paper_doi 10.1039/c5ob01333j
_journal_volume 13
_journal_year 2015
_chemical_formula_moiety 'C18 H21 N3 O4 S2'
_chemical_formula_sum 'C18 H21 N3 O4 S2'
_chemical_formula_weight 407.
_space_group_IT_number 2
_symmetry_cell_setting triclinic
_symmetry_Int_Tables_number 2
_symmetry_space_group_name_Hall '-P 1'
_symmetry_space_group_name_H-M 'P -1'
_atom_sites_solution_hydrogens geom
_atom_sites_solution_primary direct
_atom_sites_solution_secondary difmap
_audit_creation_method SHELXL-97
_audit_update_record
;
2014-01-07 deposited with the CCDC.
2015-07-23 downloaded from the CCDC.
;
_cell_angle_alpha 102.726(18)
_cell_angle_beta 97.404(16)
_cell_angle_gamma 94.658(18)
_cell_formula_units_Z 2
_cell_length_a 6.9629(13)
_cell_length_b 10.231(3)
_cell_length_c 14.781(2)
_cell_measurement_reflns_used 1413
_cell_measurement_temperature 293(2)
_cell_measurement_theta_max 28.9220
_cell_measurement_theta_min 2.9633
_cell_volume 1012.0(4)
_computing_structure_refinement 'SHELXL-97 (Sheldrick, 1997)'
_diffrn_ambient_temperature 293(2)
_diffrn_detector_area_resol_mean 16.0938
_diffrn_measured_fraction_theta_full 0.990
_diffrn_measured_fraction_theta_max 0.990
_diffrn_measurement_device_type 'Xcalibur, Eos'
_diffrn_measurement_method '\w scans'
_diffrn_radiation_monochromator graphite
_diffrn_radiation_type MoK\a
_diffrn_radiation_wavelength 0.71073
_diffrn_reflns_av_R_equivalents 0.0397
_diffrn_reflns_av_sigmaI/netI 0.0964
_diffrn_reflns_limit_h_max 9
_diffrn_reflns_limit_h_min -8
_diffrn_reflns_limit_k_max 13
_diffrn_reflns_limit_k_min -9
_diffrn_reflns_limit_l_max 19
_diffrn_reflns_limit_l_min -19
_diffrn_reflns_number 6963
_diffrn_reflns_theta_full 25.00
_diffrn_reflns_theta_max 28.99
_diffrn_reflns_theta_min 2.97
_diffrn_source 'fine-focus sealed tube'
_exptl_absorpt_coefficient_mu 0.291
_exptl_absorpt_correction_T_max 1.00000
_exptl_absorpt_correction_T_min 0.94362
_exptl_absorpt_correction_type multi-scan
_exptl_crystal_colour yellow
_exptl_crystal_density_diffrn 1.334
_exptl_crystal_density_method 'not measured'
_exptl_crystal_description rectangular
_exptl_crystal_F_000 428.0
_exptl_crystal_size_max 0.34
_exptl_crystal_size_mid 0.28
_exptl_crystal_size_min 0.22
_refine_diff_density_max 0.213
_refine_diff_density_min -0.161
_refine_diff_density_rms 0.038
_refine_ls_extinction_coef 0.0043(3)
_refine_ls_extinction_expression Fc^*^=kFc[1+0.001xFc^2^\l^3^/sin(2\q)]^-1/4^
_refine_ls_extinction_method SHELXL
_refine_ls_goodness_of_fit_ref 0.960
_refine_ls_hydrogen_treatment mixed
_refine_ls_matrix_type full
_refine_ls_number_parameters 248
_refine_ls_number_reflns 4036
_refine_ls_number_restraints 0
_refine_ls_restrained_S_all 0.960
_refine_ls_R_factor_all 0.1294
_refine_ls_R_factor_gt 0.0574
_refine_ls_shift/su_max 0.002
_refine_ls_shift/su_mean 0.000
_refine_ls_structure_factor_coef Fsqd
_refine_ls_weighting_details 'calc w=1/[\s^2^(Fo^2^)+(0.0061P)^2^+0.0000P] where P=(Fo^2^+2Fc^2^)/3'
_refine_ls_weighting_scheme calc
_refine_ls_wR_factor_gt 0.0556
_refine_ls_wR_factor_ref 0.0712
_reflns_number_gt 2182
_reflns_number_total 4036
_reflns_threshold_expression >2sigma(I)
_cod_data_source_file c5ob01333j2.cif
_cod_data_source_block rh-1
_cod_depositor_comments 'Adding full bibliography for 7154613.cif.'
_cod_original_cell_volume 1012.0(3)
_cod_database_code 7154613

loop_
_symmetry_equiv_pos_as_xyz
'x, y, z'
'-x, -y, -z'

loop_
_atom_site_label
_atom_site_type_symbol
_atom_site_fract_x
_atom_site_fract_y
_atom_site_fract_z
_atom_site_U_iso_or_equiv
_atom_site_adp_type
_atom_site_occupancy
_atom_site_symmetry_multiplicity
_atom_site_calc_flag
_atom_site_refinement_flags
S2 S -0.41382(8) -0.16841(8) 0.34303(5) 0.0499(2) Uani 1 1 d .
S1 S -0.80614(9) -0.30033(9) 0.23261(6) 0.0689(3) Uani 1 1 d .
O1 O 0.0550(2) 0.20322(17) 0.06618(11) 0.0462(5) Uani 1 1 d .
N2 N -0.3507(2) -0.0972(2) 0.18390(14) 0.0411(6) Uani 1 1 d .
O4 O -0.7955(2) -0.22355(19) 0.50955(12) 0.0547(5) Uani 1 1 d .
O2 O -0.2408(2) 0.12307(19) -0.00614(12) 0.0570(6) Uani 1 1 d .
N1 N 0.6894(3) 0.4063(2) 0.21014(15) 0.0511(6) Uani 1 1 d .
N3 N -0.5327(2) -0.1695(2) 0.17124(14) 0.0440(6) Uani 1 1 d .
H3 H -0.6073 -0.1853 0.1180 0.053 Uiso 1 1 calc R
O3 O -0.7340(3) -0.0486(2) 0.44443(14) 0.0631(6) Uani 1 1 d .
C12 C -0.1277(3) 0.0392(3) 0.12566(17) 0.0373(6) Uani 1 1 d .
C9 C 0.2090(3) 0.2114(3) 0.13645(17) 0.0369(6) Uani 1 1 d .
C8 C 0.2008(3) 0.1314(2) 0.20077(16) 0.0350(6) Uani 1 1 d .
C11 C 0.0262(3) 0.0435(3) 0.19231(17) 0.0385(6) Uani 1 1 d .
H11 H 0.0181 -0.0123 0.2339 0.046 Uiso 1 1 calc R
C5 C 0.5304(3) 0.3167(3) 0.20648(17) 0.0411(7) Uani 1 1 d .
C7 C 0.3635(3) 0.1465(3) 0.26871(17) 0.0437(7) Uani 1 1 d .
H7 H 0.3632 0.0950 0.3133 0.052 Uiso 1 1 calc R
C17 C -0.6985(3) -0.1557(3) 0.45815(18) 0.0464(7) Uani 1 1 d .
C10 C 0.3667(3) 0.3022(3) 0.13758(17) 0.0422(7) Uani 1 1 d .
H10 H 0.3648 0.3536 0.0929 0.051 Uiso 1 1 calc R
C3 C 0.6837(3) 0.5130(3) 0.15652(19) 0.0560(9) Uani 1 1 d .
H3A H 0.5503 0.5329 0.1443 0.067 Uiso 1 1 calc R
H3B H 0.7607 0.5946 0.1944 0.067 Uiso 1 1 calc R
C2 C 0.8709(3) 0.4096(3) 0.27370(19) 0.0545(8) Uani 1 1 d .
H2A H 0.9803 0.4397 0.2460 0.065 Uiso 1 1 calc R
H2B H 0.8868 0.3192 0.2814 0.065 Uiso 1 1 calc R
C1 C 0.8722(4) 0.5011(3) 0.3676(2) 0.0812(11) Uani 1 1 d .
H1A H 0.8500 0.5897 0.3600 0.122 Uiso 1 1 calc R
H1B H 0.9963 0.5054 0.4055 0.122 Uiso 1 1 calc R
H1C H 0.7712 0.4671 0.3976 0.122 Uiso 1 1 calc R
C14 C -0.3131(3) -0.0435(3) 0.11746(18) 0.0435(7) Uani 1 1 d .
H14 H -0.4040 -0.0568 0.0634 0.052 Uiso 1 1 calc R
C16 C -0.5394(3) -0.2351(3) 0.42384(19) 0.0561(8) Uani 1 1 d .
H16A H -0.5956 -0.3267 0.3939 0.067 Uiso 1 1 calc R
H16B H -0.4457 -0.2389 0.4775 0.067 Uiso 1 1 calc R
C6 C 0.5239(3) 0.2346(3) 0.27217(18) 0.0457(7) Uani 1 1 d .
H6 H 0.6308 0.2409 0.3183 0.055 Uiso 1 1 calc R
C13 C -0.1157(3) 0.1196(3) 0.05712(17) 0.0408(7) Uani 1 1 d .
C15 C -0.5915(3) -0.2143(3) 0.24284(17) 0.0432(7) Uani 1 1 d .
C4 C 0.7586(4) 0.4740(3) 0.0666(2) 0.0800(10) Uani 1 1 d .
H4A H 0.6732 0.4004 0.0256 0.120 Uiso 1 1 calc R
H4B H 0.8867 0.4469 0.0777 0.120 Uiso 1 1 calc R
H4C H 0.7648 0.5495 0.0378 0.120 Uiso 1 1 calc R
C18 C -0.9547(4) -0.1594(3) 0.5473(2) 0.0688(9) Uani 1 1 d .
H18A H -1.0311 -0.1279 0.4993 0.103 Uiso 1 1 calc R
H18B H -0.9037 -0.0845 0.5987 0.103 Uiso 1 1 calc R
H18C H -1.0352 -0.2232 0.5690 0.103 Uiso 1 1 calc R

loop_
_atom_site_aniso_label
_atom_site_aniso_U_11
_atom_site_aniso_U_22
_atom_site_aniso_U_33
_atom_site_aniso_U_23
_atom_site_aniso_U_13
_atom_site_aniso_U_12
S2 0.0405(3) 0.0628(6) 0.0481(4) 0.0193(4) 0.0051(3) -0.0002(3)
S1 0.0512(4) 0.0776(7) 0.0746(6) 0.0262(5) 0.0042(4) -0.0269(4)
O1 0.0364(9) 0.0577(14) 0.0435(11) 0.0211(10) -0.0045(8) -0.0106(8)
N2 0.0331(10) 0.0388(15) 0.0497(14) 0.0097(11) 0.0085(10) -0.0079(9)
O4 0.0536(10) 0.0658(15) 0.0550(13) 0.0303(11) 0.0159(10) 0.0090(10)
O2 0.0422(9) 0.0794(16) 0.0433(12) 0.0202(11) -0.0112(9) -0.0168(9)
N1 0.0410(11) 0.0581(17) 0.0542(15) 0.0276(13) -0.0076(11) -0.0117(11)
N3 0.0398(11) 0.0470(16) 0.0408(13) 0.0113(12) -0.0014(10) -0.0117(10)
O3 0.0763(12) 0.0528(15) 0.0726(15) 0.0289(12) 0.0251(11) 0.0183(11)
C12 0.0353(12) 0.0405(18) 0.0341(15) 0.0060(13) 0.0088(11) -0.0046(11)
C9 0.0339(12) 0.0408(18) 0.0341(15) 0.0071(13) 0.0021(11) 0.0016(11)
C8 0.0351(12) 0.0348(17) 0.0352(15) 0.0102(13) 0.0032(11) 0.0024(11)
C11 0.0420(13) 0.0386(17) 0.0383(15) 0.0130(13) 0.0128(12) 0.0018(11)
C5 0.0328(12) 0.0466(19) 0.0434(16) 0.0127(14) 0.0051(12) -0.0045(12)
C7 0.0439(13) 0.0472(19) 0.0418(16) 0.0171(14) 0.0028(13) 0.0027(13)
C17 0.0452(14) 0.057(2) 0.0368(16) 0.0162(15) 0.0000(13) 0.0019(14)
C10 0.0431(13) 0.0437(18) 0.0414(16) 0.0198(14) 0.0019(12) -0.0062(12)
C3 0.0445(15) 0.051(2) 0.068(2) 0.0126(18) 0.0035(16) -0.0068(14)
C2 0.0426(15) 0.055(2) 0.062(2) 0.0159(17) -0.0023(14) -0.0110(13)
C1 0.092(2) 0.072(3) 0.068(2) 0.012(2) -0.011(2) -0.010(2)
C14 0.0398(13) 0.0436(19) 0.0436(17) 0.0069(14) 0.0058(12) -0.0058(12)
C16 0.0579(16) 0.061(2) 0.0572(19) 0.0274(17) 0.0102(15) 0.0139(15)
C6 0.0364(13) 0.053(2) 0.0476(17) 0.0192(15) -0.0024(12) -0.0044(12)
C13 0.0357(13) 0.0462(19) 0.0376(16) 0.0059(13) 0.0085(12) -0.0072(12)
C15 0.0468(14) 0.0377(18) 0.0450(17) 0.0106(14) 0.0099(13) -0.0027(12)
C4 0.074(2) 0.095(3) 0.074(2) 0.028(2) 0.0078(19) 0.0102(19)
C18 0.0582(17) 0.079(3) 0.077(2) 0.026(2) 0.0223(17) 0.0104(17)

loop_
_atom_type_symbol
_atom_type_description
_atom_type_scat_dispersion_real
_atom_type_scat_dispersion_imag
_atom_type_scat_source
C C 0.0033 0.0016 'International Tables Vol C Tables 4.2.6.8 and 6.1.1.4'
H H 0.0000 0.0000 'International Tables Vol C Tables 4.2.6.8 and 6.1.1.4'
N N 0.0061 0.0033 'International Tables Vol C Tables 4.2.6.8 and 6.1.1.4'
O O 0.0106 0.0060 'International Tables Vol C Tables 4.2.6.8 and 6.1.1.4'
S S 0.1246 0.1234 'International Tables Vol C Tables 4.2.6.8 and 6.1.1.4'

loop_
_geom_angle_atom_site_label_1
_geom_angle_atom_site_label_2
_geom_angle_atom_site_label_3
_geom_angle
C15 S2 C16 100.00(11)
C9 O1 C13 122.68(18)
C14 N2 N3 116.10(19)
C17 O4 C18 115.1(2)
C5 N1 C2 121.6(2)
C5 N1 C3 122.12(19)
C2 N1 C3 116.04(18)
C15 N3 N2 119.23(19)
C15 N3 H3 120.4
N2 N3 H3 120.4
C11 C12 C13 120.3(2)
C11 C12 C14 123.8(2)
C13 C12 C14 115.9(2)
C10 C9 O1 115.7(2)
C10 C9 C8 123.6(2)
O1 C9 C8 120.70(18)
C7 C8 C9 116.4(2)
C7 C8 C11 126.1(2)
C9 C8 C11 117.5(2)
C12 C11 C8 121.8(2)
C12 C11 H11 119.1
C8 C11 H11 119.1
N1 C5 C10 121.3(2)
N1 C5 C6 121.5(2)
C10 C5 C6 117.2(2)
C6 C7 C8 122.1(2)
C6 C7 H7 119.0
C8 C7 H7 119.0
O3 C17 O4 124.5(3)
O3 C17 C16 126.9(2)
O4 C17 C16 108.7(2)
C9 C10 C5 119.6(2)
C9 C10 H10 120.2
C5 C10 H10 120.2
C4 C3 N1 112.7(3)
C4 C3 H3A 109.0
N1 C3 H3A 109.0
C4 C3 H3B 109.0
N1 C3 H3B 109.0
H3A C3 H3B 107.8
N1 C2 C1 112.0(2)
N1 C2 H2A 109.2
C1 C2 H2A 109.2
N1 C2 H2B 109.2
C1 C2 H2B 109.2
H2A C2 H2B 107.9
C2 C1 H1A 109.5
C2 C1 H1B 109.5
H1A C1 H1B 109.5
C2 C1 H1C 109.5
H1A C1 H1C 109.5
H1B C1 H1C 109.5
N2 C14 C12 120.3(2)
N2 C14 H14 119.9
C12 C14 H14 119.9
C17 C16 S2 114.39(19)
C17 C16 H16A 108.7
S2 C16 H16A 108.7
C17 C16 H16B 108.7
S2 C16 H16B 108.7
H16A C16 H16B 107.6
C7 C6 C5 121.1(2)
C7 C6 H6 119.5
C5 C6 H6 119.5
O2 C13 O1 116.5(2)
O2 C13 C12 126.6(2)
O1 C13 C12 116.9(2)
N3 C15 S1 121.71(18)
N3 C15 S2 111.39(15)
S1 C15 S2 126.90(15)
C3 C4 H4A 109.5
C3 C4 H4B 109.5
H4A C4 H4B 109.5
C3 C4 H4C 109.5
H4A C4 H4C 109.5
H4B C4 H4C 109.5
O4 C18 H18A 109.5
O4 C18 H18B 109.5
H18A C18 H18B 109.5
O4 C18 H18C 109.5
H18A C18 H18C 109.5
H18B C18 H18C 109.5

loop_
_geom_bond_atom_site_label_1
_geom_bond_atom_site_label_2
_geom_bond_distance
S2 C15 1.753(2)
S2 C16 1.786(2)
S1 C15 1.643(2)
O1 C9 1.377(2)
O1 C13 1.380(2)
N2 C14 1.272(3)
N2 N3 1.383(2)
O4 C17 1.343(3)
O4 C18 1.445(3)
O2 C13 1.202(3)
N1 C5 1.366(3)
N1 C2 1.467(3)
N1 C3 1.484(3)
N3 C15 1.339(3)
N3 H3 0.8600
O3 C17 1.196(3)
C12 C11 1.349(3)
C12 C13 1.445(3)
C12 C14 1.461(3)
C9 C10 1.375(3)
C9 C8 1.388(3)
C8 C7 1.388(3)
C8 C11 1.426(3)
C11 H11 0.9300
C5 C10 1.402(3)
C5 C6 1.420(3)
C7 C6 1.366(3)
C7 H7 0.9300
C17 C16 1.501(4)
C10 H10 0.9300
C3 C4 1.476(3)
C3 H3A 0.9700
C3 H3B 0.9700
C2 C1 1.492(3)
C2 H2A 0.9700
C2 H2B 0.9700
C1 H1A 0.9600
C1 H1B 0.9600
C1 H1C 0.9600
C14 H14 0.9300
C16 H16A 0.9700
C16 H16B 0.9700
C6 H6 0.9300
C4 H4A 0.9600
C4 H4B 0.9600
C4 H4C 0.9600
C18 H18A 0.9600
C18 H18B 0.9600
C18 H18C 0.9600
